data_1549554
loop_
_publ_author_name
'K\"oferstein, Roberto'
'Arnold, Michael'
'Robl, Christian'

_publ_section_title
;
 Crystal Structure and Characterization of Two Layered Copper(II)
 Coordination Polymers with Anions of 3-Phosphonopropionic Acid and (RS
 )-2-Phosphonobutyric Acid'
;
_journal_issue 4
_journal_name_full 'Zeitschrift f\"ur anorganische und allgemeine Chemie'
_journal_page_first 205
_journal_paper_doi 10.1002/zaac.201700453
_journal_volume 644
_journal_year 2018
_chemical_formula_sum 'C3 H9 Cu O7 P'
_chemical_formula_weight 251.61
_chemical_name_systematic
; 
 ? 
;
_space_group_IT_number 61
_symmetry_space_group_name_Hall '-P 2ac 2ab'
_symmetry_space_group_name_H-M 'P b c a'
_atom_sites_solution_hydrogens geom
_atom_sites_solution_primary direct
_atom_sites_solution_secondary difmap
_audit_creation_method SHELXL
_cell_angle_alpha 90.00
_cell_angle_beta 90.00
_cell_angle_gamma 90.00
_cell_formula_units_Z 8
_cell_length_a 8.1247(15)
_cell_length_b 9.1900(9)
_cell_length_c 21.023(2)
_cell_measurement_temperature 293(2)
_cell_volume 1569.7(4)
_computing_structure_refinement 'SHELXL-93 (Sheldrick, 1993)'
_computing_structure_solution 'SHELXS-86 (Sheldrick, 1990)'
_diffrn_ambient_temperature 293(2)
_diffrn_radiation_monochromator graphite
_diffrn_radiation_source 'fine-focus sealed tube'
_diffrn_radiation_type MoK\a
_diffrn_radiation_wavelength 0.71073
_diffrn_reflns_av_R_equivalents 0.0564
_diffrn_reflns_av_sigmaI/netI 0.1241
_diffrn_reflns_limit_h_max 9
_diffrn_reflns_limit_h_min -1
_diffrn_reflns_limit_k_max 10
_diffrn_reflns_limit_k_min -1
_diffrn_reflns_limit_l_max 24
_diffrn_reflns_limit_l_min -1
_diffrn_reflns_number 1700
_diffrn_reflns_theta_max 24.00
_diffrn_reflns_theta_min 3.17
_exptl_absorpt_coefficient_mu 2.985
_exptl_crystal_density_diffrn 2.129
_exptl_crystal_F_000 1016
_refine_diff_density_max 0.374
_refine_diff_density_min -0.356
_refine_diff_density_rms 0.093
_refine_ls_extinction_method none
_refine_ls_goodness_of_fit_all 0.600
_refine_ls_goodness_of_fit_obs 0.751
_refine_ls_matrix_type full
_refine_ls_number_parameters 128
_refine_ls_number_reflns 1111
_refine_ls_number_restraints 4
_refine_ls_restrained_S_all 0.585
_refine_ls_restrained_S_obs 0.752
_refine_ls_R_factor_all 0.0740
_refine_ls_R_factor_obs 0.0286
_refine_ls_shift/esd_max 0.001
_refine_ls_shift/esd_mean 0.000
_refine_ls_structure_factor_coef Fsqd
_refine_ls_weighting_details 'w=1/[\s^2^(Fo^2^)+(0.0000P)^2^+0.0000P] where P=(Fo^2^+2Fc^2^)/3'
_refine_ls_weighting_scheme calc
_refine_ls_wR_factor_all 0.0569
_refine_ls_wR_factor_obs 0.0502
_reflns_number_observed 646
_reflns_number_total 1231
_reflns_observed_criterion >2sigma(I)
_cod_data_source_file B17RT3.CIF
_cod_data_source_block b17rt3
_cod_depositor_comments
;
The following automatic conversions were performed:

'_refine_ls_weighting_scheme' value 'calc
w=1/[\s^2^(Fo^2^)+(0.0000P)^2^+0.0000P] where P=(Fo^2^+2Fc^2^)/3' was
changed to 'calc'. A new data item '_refine_ls_weighting_details' was
created with the value set to
'w=1/[\s^2^(Fo^2^)+(0.0000P)^2^+0.0000P] where P=(Fo^2^+2Fc^2^)/3'.

Automatic conversion script
Id: cif_fix_values 5642 2017-10-24 12:04:52Z antanas 
;
_cod_database_code 1549554

loop_
_symmetry_equiv_pos_as_xyz
'x, y, z'
'-x+1/2, -y, z+1/2'
'-x, y+1/2, -z+1/2'
'x+1/2, -y+1/2, -z'
'-x, -y, -z'
'x-1/2, y, -z-1/2'
'x, -y-1/2, z-1/2'
'-x-1/2, y-1/2, z'

loop_
_atom_site_aniso_label
_atom_site_aniso_U_11
_atom_site_aniso_U_22
_atom_site_aniso_U_33
_atom_site_aniso_U_23
_atom_site_aniso_U_13
_atom_site_aniso_U_12
Cu 0.0133(2) 0.0121(3) 0.0095(2) -0.0001(3) -0.0020(5) -0.0019(4)
P 0.0096(6) 0.0114(6) 0.0096(6) 0.0006(7) 0.0011(6) -0.0009(7)
C1 0.024(3) 0.016(3) 0.018(3) 0.002(2) 0.003(3) 0.002(3)
C2 0.047(4) 0.021(3) 0.012(3) 0.002(3) -0.004(3) 0.001(4)
C3 0.032(4) 0.029(4) 0.018(3) 0.001(3) -0.004(3) -0.003(3)
O1 0.088(4) 0.055(3) 0.014(2) 0.001(2) 0.007(3) 0.034(4)
O2 0.091(5) 0.045(3) 0.013(2) 0.002(2) -0.004(3) 0.031(3)
O3 0.009(2) 0.012(2) 0.015(2) -0.010(2) 0.004(2) 0.004(2)
O4 0.014(2) 0.022(2) 0.016(2) 0.0062(14) -0.004(2) -0.007(2)
O5 0.020(2) 0.010(2) 0.015(2) -0.003(2) -0.008(2) -0.005(2)
OW1 0.014(2) 0.018(2) 0.015(2) 0.007(2) 0.002(2) 0.002(2)
OW2 0.025(2) 0.013(2) 0.013(2) 0.000(2) 0.001(2) -0.006(2)

loop_
_atom_site_label
_atom_site_type_symbol
_atom_site_fract_x
_atom_site_fract_y
_atom_site_fract_z
_atom_site_U_iso_or_equiv
_atom_site_thermal_displace_type
_atom_site_occupancy
_atom_site_calc_flag
_atom_site_refinement_flags
_atom_site_disorder_group
Cu Cu 0.24996(11) 0.64046(5) 0.47869(2) 0.01160(15) Uani 1 d . .
P P -0.0960(2) 0.60872(15) 0.43182(6) 0.0102(3) Uani 1 d . .
C1 C -0.1441(7) 0.6604(5) 0.3512(2) 0.0193(13) Uani 1 d . .
H1 H -0.2574(7) 0.6934(5) 0.3493(2) 0.040(9) Uiso 1 calc R .
H2 H -0.0741(7) 0.7411(5) 0.3388(2) 0.040(9) Uiso 1 calc R .
C2 C -0.1208(8) 0.5359(6) 0.3041(2) 0.027(2) Uani 1 d . .
H3 H -0.0142(8) 0.4917(6) 0.3116(2) 0.040(9) Uiso 1 calc R .
H4 H -0.2040(8) 0.4626(6) 0.3122(2) 0.040(9) Uiso 1 calc R .
C3 C -0.1309(9) 0.5800(6) 0.2358(3) 0.0262(15) Uani 1 d . .
O1 O -0.0560(8) 0.4854(5) 0.1990(2) 0.052(2) Uani 1 d . .
O2 O -0.1978(7) 0.6887(5) 0.2161(2) 0.050(2) Uani 1 d . .
O3 O 0.0772(4) 0.5423(3) 0.4310(2) 0.0119(8) Uani 1 d . .
O4 O 0.2265(4) 0.5009(3) 0.5487(2) 0.0172(9) Uani 1 d . .
O5 O 0.4068(4) 0.7540(3) 0.5275(2) 0.0150(9) Uani 1 d . .
OW1 O 0.4534(5) 0.5125(4) 0.4253(2) 0.0157(9) Uani 1 d D .
OW2 O 0.2713(6) 0.7855(3) 0.4082(2) 0.0170(9) Uani 1 d D .
H11 H 0.5608(29) 0.5110(66) 0.4335(31) 0.046(14) Uiso 1 d D .
H12 H 0.4181(70) 0.4289(34) 0.4394(26) 0.046(14) Uiso 1 d D .
H21 H 0.2789(79) 0.7535(51) 0.3685(12) 0.034(13) Uiso 1 d D .
H22 H 0.3535(44) 0.8490(43) 0.4131(27) 0.034(13) Uiso 1 d D .
H5 H -0.0576(102) 0.5283(77) 0.1626(40) 0.100(34) Uiso 1 d . .

loop_
_atom_type_symbol
_atom_type_description
_atom_type_scat_dispersion_real
_atom_type_scat_dispersion_imag
_atom_type_scat_source
C C 0.0033 0.0016 'International Tables Vol C Tables 4.2.6.8 and 6.1.1.4'
H H 0.0000 0.0000 'International Tables Vol C Tables 4.2.6.8 and 6.1.1.4'
O O 0.0106 0.0060 'International Tables Vol C Tables 4.2.6.8 and 6.1.1.4'
P P 0.1023 0.0942 'International Tables Vol C Tables 4.2.6.8 and 6.1.1.4'
Cu Cu 0.3201 1.2651 'International Tables Vol C Tables 4.2.6.8 and 6.1.1.4'

loop_
_geom_angle_atom_site_label_1
_geom_angle_atom_site_label_2
_geom_angle_atom_site_label_3
_geom_angle
_geom_angle_site_symmetry_1
_geom_angle_site_symmetry_3
O5 Cu O3 174.31(14) . .
O5 Cu O4 91.08(14) . .
O3 Cu O4 90.76(15) . .
O5 Cu OW2 88.64(14) . .
O3 Cu OW2 89.4(2) . .
O4 Cu OW2 178.9(2) . .
O5 Cu OW1 93.4(2) . .
O3 Cu OW1 91.72(13) . .
O4 Cu OW1 95.77(15) . .
OW2 Cu OW1 85.3(2) . .
O4 P O5 114.0(2) 5_566 4_466
O4 P O3 112.3(2) 5_566 .
O5 P O3 108.8(2) 4_466 .
O4 P C1 106.1(2) 5_566 .
O5 P C1 108.3(2) 4_466 .
O3 P C1 107.1(2) . .
C2 C1 P 112.7(4) . .
C2 C1 H1 109.0(3) . .
P C1 H1 109.0(2) . .
C2 C1 H2 109.0(3) . .
P C1 H2 109.0(2) . .
H1 C1 H2 107.8 . .
C3 C2 C1 114.5(5) . .
C3 C2 H3 108.6(4) . .
C1 C2 H3 108.6(3) . .
C3 C2 H4 108.6(3) . .
C1 C2 H4 108.6(3) . .
H3 C2 H4 107.6 . .
O2 C3 O1 123.6(5) . .
O2 C3 C2 125.3(6) . .
O1 C3 C2 111.1(5) . .
C3 O1 H5 102.3(52) . .
P O3 Cu 118.1(2) . .
P O4 Cu 134.7(2) 5_566 .
P O5 Cu 137.1(2) 4_566 .
Cu OW1 H11 127.9(43) . .
Cu OW1 H12 92.8(39) . .
H11 OW1 H12 104.0(53) . .
Cu OW2 H21 118.8(33) . .
Cu OW2 H22 114.4(36) . .
H21 OW2 H22 106.0(52) . .

loop_
_geom_bond_atom_site_label_1
_geom_bond_atom_site_label_2
_geom_bond_distance
_geom_bond_site_symmetry_2
Cu O5 1.940(3) .
Cu O3 1.947(3) .
Cu O4 1.961(3) .
Cu OW2 2.002(3) .
Cu OW1 2.318(4) .
P O4 1.519(3) 5_566
P O5 1.525(3) 4_466
P O3 1.534(3) .
P C1 1.803(5) .
C1 C2 1.525(7) .
C1 H1 0.97 .
C1 H2 0.97 .
C2 C3 1.494(7) .
C2 H3 0.97 .
C2 H4 0.97 .
C3 O2 1.210(7) .
C3 O1 1.313(7) .
O1 H5 0.86(8) .
O4 P 1.519(3) 5_566
O5 P 1.525(3) 4_566
OW1 H11 0.89(2) .
OW1 H12 0.87(2) .
OW2 H21 0.89(2) .
OW2 H22 0.89(2) .
